data_4127626
loop_
_publ_author_name
'Song, Xiaohui'
'Zhang, Mingxing'
'Chen, Cong'
'Duan, Jingui'
'Zhang, Wenwei'
'Pan, Yi'
'Bai, Junfeng'

_publ_section_title
;
 Pure-Supramolecular-Linker Approach to Highly Connected Metal-Organic
 Frameworks for CO<sub>2</sub> Capture.
;
_journal_issue 37
_journal_name_full 'Journal of the American Chemical Society'
_journal_page_first 14539
_journal_page_last 14543
_journal_paper_doi 10.1021/jacs.9b07422
_journal_volume 141
_journal_year 2019
_chemical_formula_moiety 'C35 H15 N3 O20 Sc3'
_chemical_formula_sum 'C35 H15 N3 O20 Sc3'
_chemical_formula_weight 932.56
_space_group_crystal_system trigonal
_space_group_IT_number 164
_space_group_name_Hall '-P 3 2"'
_space_group_name_H-M_alt 'P -3 m 1'
_symmetry_space_group_name_Hall '-P 3 2"'
_symmetry_space_group_name_H-M 'P -3 m 1'
_atom_sites_solution_hydrogens difmap
_audit_creation_method SHELXL-2014/7
_cell_angle_alpha 90
_cell_angle_beta 90
_cell_angle_gamma 120
_cell_formula_units_Z 6
_cell_length_a 27.121(8)
_cell_length_b 27.121(8)
_cell_length_c 17.508(6)
_cell_measurement_reflns_used 9901
_cell_measurement_temperature 153(2)
_cell_measurement_theta_max 27.54
_cell_measurement_theta_min 2.28
_cell_volume 11153(6)
_computing_structure_refinement 'SHELXL-2014/7 (Sheldrick, 2014)'
_diffrn_ambient_temperature 153(2)
_diffrn_measured_fraction_theta_full 0.999
_diffrn_measured_fraction_theta_max 0.999
_diffrn_measurement_device_type bruker
_diffrn_radiation_type MoK\a
_diffrn_radiation_wavelength 0.71073
_diffrn_reflns_av_R_equivalents 0.2382
_diffrn_reflns_av_unetI/netI 0.1141
_diffrn_reflns_Laue_measured_fraction_full 0.999
_diffrn_reflns_Laue_measured_fraction_max 0.999
_diffrn_reflns_limit_h_max 32
_diffrn_reflns_limit_h_min -24
_diffrn_reflns_limit_k_max 31
_diffrn_reflns_limit_k_min -32
_diffrn_reflns_limit_l_max 20
_diffrn_reflns_limit_l_min -20
_diffrn_reflns_number 63332
_diffrn_reflns_point_group_measured_fraction_full 0.999
_diffrn_reflns_point_group_measured_fraction_max 0.999
_diffrn_reflns_theta_full 25.013
_diffrn_reflns_theta_max 25.013
_diffrn_reflns_theta_min 2.088
_exptl_absorpt_coefficient_mu 0.312
_exptl_crystal_colour colorless
_exptl_crystal_density_diffrn 0.819
_exptl_crystal_description block
_exptl_crystal_F_000 2724
_refine_diff_density_max 1.695
_refine_diff_density_min -0.781
_refine_diff_density_rms 0.136
_refine_ls_extinction_method none
_refine_ls_goodness_of_fit_ref 1.373
_refine_ls_hydrogen_treatment constr
_refine_ls_matrix_type full
_refine_ls_number_parameters 265
_refine_ls_number_reflns 7025
_refine_ls_number_restraints 227
_refine_ls_restrained_S_all 1.400
_refine_ls_R_factor_all 0.1909
_refine_ls_R_factor_gt 0.1623
_refine_ls_shift/su_max 0.005
_refine_ls_shift/su_mean 0.000
_refine_ls_structure_factor_coef Fsqd
_refine_ls_weighting_details 'w=1/[\s^2^(Fo^2^)+(0.2000P)^2^] where P=(Fo^2^+2Fc^2^)/3'
_refine_ls_weighting_scheme calc
_refine_ls_wR_factor_gt 0.4097
_refine_ls_wR_factor_ref 0.4305
_reflns_Friedel_coverage 0.000
_reflns_number_gt 4676
_reflns_number_total 7025
_reflns_threshold_expression 'I > 2\s(I)'
_cod_data_source_file ja9b07422_si_002.cif
_cod_data_source_block pp_a_sq
_cod_original_cell_volume 11153(8)
_cod_database_code 4127626
_shelx_shelxl_version_number 2014/7
_shelx_space_group_comment
;
The symmetry employed for this shelxl refinement is uniquely defined
by the following loop, which should always be used as a source of
symmetry information in preference to the above space-group names.
They are only intended as comments.
;

loop_
_space_group_symop_operation_xyz
'x, y, z'
'-y, x-y, z'
'-x+y, -x, z'
'y, x, -z'
'-x, -x+y, -z'
'x-y, -y, -z'
'-x, -y, -z'
'y, -x+y, -z'
'x-y, x, -z'
'-y, -x, z'
'x, x-y, z'
'-x+y, y, z'

loop_
_atom_site_label
_atom_site_type_symbol
_atom_site_fract_x
_atom_site_fract_y
_atom_site_fract_z
_atom_site_U_iso_or_equiv
_atom_site_adp_type
_atom_site_occupancy
_atom_site_site_symmetry_order
_atom_site_calc_flag
_atom_site_refinement_flags_posn
_atom_site_refinement_flags_adp
_atom_site_refinement_flags_occupancy
Sc1 Sc 0.77514(3) 0.55028(7) 0.47829(10) 0.0309(5) Uani 1 2 d S T P
Sc2 Sc 0.84955(4) 0.69911(9) 0.44194(12) 0.0473(6) Uani 1 2 d S T P
Sc3 Sc 0.80104(6) 0.60207(12) 0.29182(13) 0.0647(8) Uani 1 2 d DS T P
O1 O 0.80721(14) 0.6144(3) 0.4041(4) 0.0391(16) Uani 1 2 d S TU P
O2 O 0.8944(2) 0.6805(2) 0.5244(3) 0.0584(15) Uani 1 1 d . U .
O3 O 0.84859(18) 0.58826(18) 0.5509(3) 0.0357(11) Uani 1 1 d . U .
O4 O 1.0822(2) 0.8037(3) 0.6350(4) 0.0622(16) Uani 1 1 d . U .
O5 O 1.1123(3) 0.7713(3) 0.7304(3) 0.0681(18) Uani 1 1 d . U .
O6 O 0.8204(4) 0.5379(4) 0.3048(4) 0.110(3) Uani 1 1 d . U .
O7 O 0.80723(18) 0.5025(2) 0.4210(3) 0.0369(11) Uani 1 1 d . U .
O8 O 0.9957(9) 0.6187(7) 0.8789(10) 0.225(5) Uani 1 1 d . U .
O9 O 0.9458(8) 0.5326(6) 0.1171(9) 0.225(5) Uani 1 1 d D U .
C1 C 0.8873(3) 0.6377(3) 0.5610(4) 0.0364(16) Uani 1 1 d . U .
C2 C 0.9289(3) 0.6475(4) 0.6201(5) 0.055(2) Uani 1 1 d . U .
C3 C 0.9801(3) 0.7017(3) 0.6248(4) 0.0463(18) Uani 1 1 d . U .
H3 H 0.9866 0.7300 0.5895 0.056 Uiso 1 1 d R U .
C4 C 1.0195(4) 0.7118(4) 0.6796(5) 0.062(2) Uani 1 1 d . U .
C5 C 1.0096(3) 0.6699(4) 0.7344(5) 0.055(2) Uani 1 1 d . U .
H5 H 1.0363 0.6769 0.7724 0.066 Uiso 1 1 d R U .
C6 C 0.9596(3) 0.6162(4) 0.7293(5) 0.055(2) Uani 1 1 d . U .
C7 C 0.9206(3) 0.6067(3) 0.6735(4) 0.0450(18) Uani 1 1 d . U .
H7 H 0.8874 0.5715 0.6708 0.054 Uiso 1 1 d R U .
C8 C 1.0759(4) 0.7677(4) 0.6811(5) 0.061(2) Uani 1 1 d . U .
C9 C 0.9694(7) 0.5801(7) 0.8415(10) 0.116(5) Uani 1 1 d . U .
N2 N 0.8822(7) 0.4411(4) 0.1348(12) 0.139(6) Uani 1 2 d DS TU P
H2A H 0.8605 0.4097 0.1059 0.167 Uiso 0.5 1 d R U P
C15 C 0.8712(11) 0.4356(6) 0.2121(16) 0.147(2) Uani 1 2 d S TU P
C16 C 0.8586(4) 0.4736(4) 0.2461(5) 0.065(2) Uani 1 1 d . U .
H16 H 0.8646 0.5063 0.2206 0.078 Uiso 1 1 d R U .
C17 C 0.8362(4) 0.4607(4) 0.3193(5) 0.063(2) Uani 1 1 d . U .
C18 C 0.8273(2) 0.41364(10) 0.3571(3) 0.059(3) Uani 1 2 d S TU P
H18 H 0.8159 0.4081 0.4080 0.071 Uiso 1 2 d R U P
C10 C 0.9473(2) 0.47381(10) 0.8470(3) 0.101(4) Uani 1 2 d DR TU P
C11 C 0.9530(2) 0.52443(10) 0.8874(3) 0.124(5) Uani 1 1 d DR U .
C12 C 0.9434(2) 0.52020(10) 0.9657(3) 0.069(5) Uani 0.5 1 d DR U P
H12A H 0.9471 0.5523 0.9938 0.083 Uiso 0.5 1 d R U P
C13 C 0.9284(2) 0.46949(10) 1.0034(3) 0.100(6) Uani 0.5 1 d DR U P
C20 C 0.9230(2) 0.42302(10) 0.9627(3) 0.20(2) Uani 0.5 1 d DR U P
H20A H 0.9126 0.3880 0.9888 0.244 Uiso 0.5 1 d R U P
C21 C 0.9326(2) 0.42725(10) 0.8844(3) 0.101(4) Uani 0.5 1 d DR U P
C19 C 0.8200(2) 0.50399(10) 0.3552(3) 0.069(3) Uani 1 1 d R U .
N1 N 0.9517(2) 0.57404(10) 0.7828(3) 0.072(2) Uani 1 1 d R U .
H1A H 0.9320 0.5388 0.7630 0.087 Uiso 1 1 d R U .
C14 C 0.9201(8) 0.4854(7) 0.0851(9) 0.147(2) Uani 1 1 d D U .
O2W O 0.8913(6) 0.7827(12) 0.4764(16) 0.280(13) Uani 1 2 d S TU P
O1W O 0.7425(8) 0.4849(16) 0.5536(17) 0.336(11) Uani 1 2 d S TU P
H1WA H 0.7270 0.4551 0.5285 0.503 Uiso 1 2 d R U P
O3W O 0.7961(8) 0.5922(16) 0.1853(10) 0.336(11) Uani 1 2 d DS TU P

loop_
_atom_site_aniso_label
_atom_site_aniso_U_11
_atom_site_aniso_U_22
_atom_site_aniso_U_33
_atom_site_aniso_U_23
_atom_site_aniso_U_13
_atom_site_aniso_U_12
Sc1 0.0343(8) 0.0177(9) 0.0350(10) 0.0005(7) 0.0003(3) 0.0089(4)
Sc2 0.0526(10) 0.0429(12) 0.0434(13) 0.0142(9) 0.0071(5) 0.0214(6)
Sc3 0.0759(13) 0.0841(18) 0.0369(13) 0.0110(12) 0.0055(6) 0.0421(9)
O1 0.039(3) 0.041(4) 0.038(4) 0.006(3) 0.0028(14) 0.0205(18)
O2 0.065(3) 0.050(3) 0.048(3) 0.002(3) -0.017(3) 0.020(3)
O3 0.030(2) 0.024(2) 0.049(3) -0.0017(19) -0.007(2) 0.011(2)
O4 0.042(3) 0.056(3) 0.073(4) -0.005(3) 0.007(3) 0.012(3)
O5 0.047(3) 0.085(4) 0.047(3) -0.003(3) 0.016(3) 0.015(3)
O6 0.167(7) 0.101(5) 0.083(5) 0.007(4) 0.026(5) 0.082(5)
O7 0.031(2) 0.044(3) 0.036(3) -0.004(2) 0.0057(19) 0.019(2)
O8 0.286(11) 0.150(8) 0.217(9) 0.006(7) -0.028(8) 0.093(8)
O9 0.286(11) 0.150(8) 0.217(9) 0.006(7) -0.028(8) 0.093(8)
C1 0.047(4) 0.033(4) 0.033(4) 0.009(3) 0.004(3) 0.023(3)
C2 0.046(4) 0.059(5) 0.056(5) -0.001(4) -0.009(3) 0.023(4)
C3 0.039(4) 0.042(4) 0.047(4) -0.002(3) -0.003(3) 0.012(3)
C4 0.055(5) 0.066(5) 0.075(5) -0.005(4) 0.003(4) 0.037(4)
C5 0.047(4) 0.061(5) 0.045(4) -0.010(4) -0.021(3) 0.019(4)
C6 0.044(4) 0.061(5) 0.051(4) 0.008(4) -0.010(3) 0.018(4)
C7 0.033(4) 0.039(4) 0.055(4) 0.003(3) 0.004(3) 0.013(3)
C8 0.054(5) 0.060(5) 0.052(5) -0.019(4) 0.018(4) 0.015(4)
C9 0.119(8) 0.120(8) 0.131(9) 0.028(7) -0.010(7) 0.075(7)
N2 0.141(9) 0.139(9) 0.138(10) 0.008(4) 0.016(7) 0.070(5)
C15 0.147(2) 0.147(2) 0.147(2) 0.0000(5) 0.0000(9) 0.0734(10)
C16 0.072(5) 0.050(5) 0.063(5) 0.017(4) 0.008(4) 0.023(4)
C17 0.066(5) 0.065(5) 0.042(4) 0.000(4) -0.003(4) 0.021(4)
C18 0.052(6) 0.057(5) 0.068(7) 0.004(2) 0.007(5) 0.026(3)
C10 0.119(7) 0.089(5) 0.106(7) 0.001(3) 0.002(5) 0.059(3)
C11 0.103(8) 0.132(9) 0.127(9) 0.026(7) -0.021(6) 0.051(7)
C12 0.067(8) 0.077(9) 0.047(8) -0.012(7) 0.008(6) 0.024(7)
C13 0.106(9) 0.107(10) 0.072(8) 0.013(9) 0.003(7) 0.043(8)
C20 0.20(2) 0.20(2) 0.19(2) 0.005(10) 0.004(10) 0.088(13)
C21 0.119(7) 0.089(5) 0.106(7) 0.001(3) 0.002(5) 0.059(3)
C19 0.094(6) 0.052(5) 0.062(5) 0.015(4) 0.002(5) 0.038(4)
N1 0.074(5) 0.076(5) 0.068(5) -0.003(4) -0.021(4) 0.039(4)
C14 0.147(2) 0.147(2) 0.147(2) 0.0000(5) 0.0000(9) 0.0734(10)
O2W 0.310(19) 0.243(18) 0.265(19) 0.004(14) 0.002(7) 0.121(9)
O1W 0.339(14) 0.338(14) 0.330(15) -0.003(11) -0.002(6) 0.169(7)
O3W 0.339(14) 0.338(14) 0.330(15) -0.003(11) -0.002(6) 0.169(7)

loop_
_atom_type_symbol
_atom_type_description
_atom_type_scat_dispersion_real
_atom_type_scat_dispersion_imag
_atom_type_scat_source
C C 0.0033 0.0016 'International Tables Vol C Tables 4.2.6.8 and 6.1.1.4'
H H 0.0000 0.0000 'International Tables Vol C Tables 4.2.6.8 and 6.1.1.4'
Br Br -0.2901 2.4595 'International Tables Vol C Tables 4.2.6.8 and 6.1.1.4'
N N 0.0061 0.0033 'International Tables Vol C Tables 4.2.6.8 and 6.1.1.4'
O O 0.0106 0.0060 'International Tables Vol C Tables 4.2.6.8 and 6.1.1.4'
Sc Sc 0.2519 0.3716 'International Tables Vol C Tables 4.2.6.8 and 6.1.1.4'

loop_
_geom_angle_atom_site_label_1
_geom_angle_atom_site_label_2
_geom_angle_atom_site_label_3
_geom_angle
_geom_angle_site_symmetry_1
_geom_angle_site_symmetry_3
O1W Sc1 O1 179.9(8) . .
O1W Sc1 O7 84.7(7) . .
O1 Sc1 O7 95.20(19) . .
O1W Sc1 O7 84.7(7) . 12_655
O1 Sc1 O7 95.20(19) . 12_655
O7 Sc1 O7 90.5(2) . 12_655
O1W Sc1 O3 85.9(7) . 12_655
O1 Sc1 O3 94.13(19) . 12_655
O7 Sc1 O3 170.51(19) . 12_655
O7 Sc1 O3 90.42(17) 12_655 12_655
O1W Sc1 O3 85.9(7) . .
O1 Sc1 O3 94.13(19) . .
O7 Sc1 O3 90.42(17) . .
O7 Sc1 O3 170.5(2) 12_655 .
O3 Sc1 O3 87.2(3) 12_655 .
O1W Sc1 H1WA 19.2 . .
O1 Sc1 H1WA 160.7 . .
O7 Sc1 H1WA 71.8 . .
O7 Sc1 H1WA 71.3 12_655 .
O3 Sc1 H1WA 99.5 12_655 .
O3 Sc1 H1WA 100.1 . .
O2W Sc2 O1 178.7(8) . .
O2W Sc2 O2 89.8(6) . .
O1 Sc2 O2 91.2(2) . .
O2W Sc2 O2 89.8(6) . 12_655
O1 Sc2 O2 91.2(2) . 12_655
O2 Sc2 O2 88.4(3) . 12_655
O2W Sc2 O4 87.1(6) . 8_566
O1 Sc2 O4 92.0(2) . 8_566
O2 Sc2 O4 175.8(3) . 8_566
O2 Sc2 O4 88.8(2) 12_655 8_566
O2W Sc2 O4 87.1(6) . 5_766
O1 Sc2 O4 92.0(2) . 5_766
O2 Sc2 O4 88.7(2) . 5_766
O2 Sc2 O4 175.8(3) 12_655 5_766
O4 Sc2 O4 93.9(3) 8_566 5_766
O3W Sc3 O1 178.7(13) . .
O3W Sc3 O6 91.1(9) . 12_655
O1 Sc3 O6 89.9(3) . 12_655
O3W Sc3 O6 91.1(9) . .
O1 Sc3 O6 89.9(3) . .
O6 Sc3 O6 85.0(6) 12_655 .
O3W Sc3 O5 84.0(8) . 5_766
O1 Sc3 O5 95.2(2) . 5_766
O6 Sc3 O5 171.9(4) 12_655 5_766
O6 Sc3 O5 88.7(3) . 5_766
O3W Sc3 O5 84.0(8) . 8_566
O1 Sc3 O5 95.2(2) . 8_566
O6 Sc3 O5 88.6(3) 12_655 8_566
O6 Sc3 O5 171.9(4) . 8_566
O5 Sc3 O5 97.2(4) 5_766 8_566
Sc1 O1 Sc3 122.4(4) . .
Sc1 O1 Sc2 120.8(3) . .
Sc3 O1 Sc2 116.8(3) . .
C1 O2 Sc2 137.1(5) . .
C1 O3 Sc1 133.5(4) . .
C8 O4 Sc2 128.8(6) . 9_656
C8 O5 Sc3 125.2(5) . 9_656
C19 O6 Sc3 140.5(5) . .
C19 O7 Sc1 129.0(3) . .
O3 C1 O2 125.9(7) . .
O3 C1 C2 117.5(6) . .
O2 C1 C2 116.7(7) . .
C7 C2 C3 118.0(7) . .
C7 C2 C1 122.4(7) . .
C3 C2 C1 119.5(7) . .
C4 C3 C2 120.6(8) . .
C4 C3 H3 119.8 . .
C2 C3 H3 119.6 . .
C3 C4 C5 120.4(8) . .
C3 C4 C8 120.7(9) . .
C5 C4 C8 118.9(8) . .
C4 C5 C6 119.1(7) . .
C4 C5 H5 120.6 . .
C6 C5 H5 120.3 . .
C7 C6 C5 119.7(7) . .
C7 C6 N1 122.2(7) . .
C5 C6 N1 118.1(7) . .
C6 C7 C2 122.2(7) . .
C6 C7 H7 119.4 . .
C2 C7 H7 118.4 . .
O4 C8 O5 126.7(8) . .
O4 C8 C4 117.1(9) . .
O5 C8 C4 116.2(9) . .
N1 C9 O8 134.0(17) . .
N1 C9 C11 116.1(14) . .
O8 C9 C11 109.8(15) . .
N1 C9 C21 104.5(12) . 11
O8 C9 C21 120.5(15) . 11
C11 C9 C21 13.80(18) . 11
C15 N2 C14 135.9(16) . 11
C15 N2 C14 135.9(16) . .
C14 N2 C14 57.7(16) 11 .
C15 N2 H2A 116.2 . .
C14 N2 H2A 73.5 11 .
C14 N2 H2A 107.8 . .
C16 C15 C16 122(2) 11 .
C16 C15 N2 117.8(11) 11 .
C16 C15 N2 117.8(11) . .
C15 C16 C17 116.9(13) . .
C15 C16 H16 121.1 . .
C17 C16 H16 122.0 . .
C18 C17 C16 122.8(8) . .
C18 C17 C19 121.6(7) . .
C16 C17 C19 115.5(7) . .
C17 C18 C17 118.0(8) . 11
C17 C18 H18 120.7 . .
C17 C18 H18 121.2 11 .
C21 C10 C21 110.1 . 11
C21 C10 C11 20.9 . 11
C21 C10 C11 120.0 11 11
C21 C10 C11 120.0 . .
C21 C10 C11 21.0 11 .
C11 C10 C11 122.1 11 .
C21 C11 C12 87.4 11 .
C21 C11 C10 58.9 11 .
C12 C11 C10 117.8 . .
C21 C11 C20 66.1 11 11
C12 C11 C20 21.4 . 11
C10 C11 C20 103.0 . 11
C21 C11 C9 122.4(6) 11 .
C12 C11 C9 122.5(7) . .
C10 C11 C9 119.8(7) . .
C20 C11 C9 134.4(7) 11 .
C20 C12 C13 53.9 11 .
C20 C12 C11 92.5 11 .
C13 C12 C11 120.0 . .
C20 C12 C21 71.0 11 11
C13 C12 C21 105.6 . 11
C11 C12 C21 21.5 . 11
C20 C12 C13 54.1 11 11
C13 C12 C13 5.4 . 11
C11 C12 C13 114.9 . 11
C21 C12 C13 101.4 11 11
C20 C12 H12A 123.2 11 .
C13 C12 H12A 120.0 . .
C11 C12 H12A 120.0 . .
C21 C12 H12A 131.4 11 .
C13 C12 H12A 125.0 11 .
C13 C13 C20 141.2 11 11
C13 C13 C20 31.3 11 .
C20 C13 C20 109.9 11 .
C13 C13 C12 147.4 11 .
C20 C13 C12 22.8 11 .
C20 C13 C12 120.0 . .
C13 C13 C14 110.6(6) 11 1_556
C20 C13 C14 106.5(7) 11 1_556
C20 C13 C14 139.8(6) . 1_556
C12 C13 C14 100.1(6) . 1_556
C13 C13 C12 27.1 11 11
C20 C13 C12 118.0 11 11
C20 C13 C12 18.9 . 11
C12 C13 C12 120.3 . 11
C14 C13 C12 135.5(7) 1_556 11
C13 C13 C14 60.1(6) 11 11_556
C20 C13 C14 154.9(6) 11 11_556
C20 C13 C14 90.2(6) . 11_556
C12 C13 C14 149.0(6) . 11_556
C14 C13 C14 50.4(12) 1_556 11_556
C12 C13 C14 85.8(6) 11 11_556
C12 C20 C13 103.3 11 11
C12 C20 C13 107.0 11 .
C13 C20 C13 7.5 11 .
C12 C20 C21 86.9 11 .
C13 C20 C21 126.8 11 .
C13 C20 C21 120.0 . .
C12 C20 C11 66.1 11 11
C13 C20 C11 128.1 11 11
C13 C20 C11 123.1 . 11
C21 C20 C11 20.8 . 11
C12 C20 H20A 76.1 11 .
C13 C20 H20A 113.1 11 .
C13 C20 H20A 120.0 . .
C21 C20 H20A 120.0 . .
C11 C20 H20A 112.8 11 .
C11 C21 C10 100.2 11 .
C11 C21 C20 93.2 11 .
C10 C21 C20 122.2 . .
C11 C21 C12 71.1 11 11
C10 C21 C12 126.0 . 11
C20 C21 C12 22.2 . 11
C11 C21 C9 43.8(5) 11 11
C10 C21 C9 109.7(5) . 11
C20 C21 C9 118.1(6) . 11
C12 C21 C9 99.4(6) 11 11
O7 C19 O6 126.2(4) . .
O7 C19 C17 122.9(4) . .
O6 C19 C17 110.9(6) . .
C9 N1 C6 128.0(9) . .
C9 N1 H1A 119.8 . .
C6 N1 H1A 112.0 . .
O9 C14 C14 138.6(13) . 11
O9 C14 N2 113.0(14) . .
C14 C14 N2 61.2(8) 11 .
O9 C14 C13 128.3(16) . 1_554
C14 C14 C13 69.4(6) 11 1_554
N2 C14 C13 118.5(14) . 1_554
O9 C14 C13 134.7(16) . 11_554
C14 C14 C13 60.1(6) 11 11_554
N2 C14 C13 111.0(13) . 11_554
C13 C14 C13 9.32(10) 1_554 11_554
Sc1 O1W H1WA 107.2 . .

loop_
_geom_bond_atom_site_label_1
_geom_bond_atom_site_label_2
_geom_bond_distance
_geom_bond_site_symmetry_2
Sc1 O1W 2.02(3) .
Sc1 O1 1.989(7) .
Sc1 O7 2.138(5) .
Sc1 O7 2.138(5) 12_655
Sc1 O3 2.143(4) 12_655
Sc1 O3 2.143(4) .
Sc1 H1WA 2.4019 .
Sc2 O2W 2.05(3) .
Sc2 O1 2.097(7) .
Sc2 O2 2.105(6) .
Sc2 O2 2.105(6) 12_655
Sc2 O4 2.118(6) 8_566
Sc2 O4 2.118(6) 5_766
Sc3 O3W 1.879(17) .
Sc3 O1 1.987(7) .
Sc3 O6 2.067(9) 12_655
Sc3 O6 2.067(9) .
Sc3 O5 2.104(6) 5_766
Sc3 O5 2.104(6) 8_566
O2 C1 1.254(8) .
O3 C1 1.235(8) .
O4 C8 1.212(11) .
O4 Sc2 2.118(6) 9_656
O5 C8 1.278(12) .
O5 Sc3 2.104(6) 9_656
O6 C19 1.270(9) .
O7 C19 1.197(6) .
O8 C9 1.14(2) .
O9 C14 1.244(14) .
C1 C2 1.453(10) .
C2 C7 1.379(11) .
C2 C3 1.434(11) .
C3 C4 1.359(11) .
C3 H3 0.9300 .
C4 C5 1.408(12) .
C4 C8 1.523(13) .
C5 C6 1.411(11) .
C5 H5 0.9299 .
C6 C7 1.366(10) .
C6 N1 1.411(9) .
C7 H7 0.9301 .
C9 N1 1.110(17) .
C9 C11 1.565(14) .
C9 C21 1.909(16) 11
N2 C15 1.38(3) .
N2 C14 1.422(14) 11
N2 C14 1.422(14) .
N2 H2A 0.9082 .
C15 C16 1.374(16) 11
C15 C16 1.374(16) .
C16 C17 1.385(12) .
C16 H16 0.9299 .
C17 C18 1.348(9) .
C17 C19 1.576(10) .
C18 C17 1.348(9) 11
C18 H18 0.9301 .
C10 C21 1.2955 .
C10 C21 1.2888 11
C10 C11 1.4886 11
C10 C11 1.4816 .
C11 C21 0.5392 11
C11 C12 1.3901 .
C11 C20 1.5186 11
C12 C20 0.5543 11
C12 C13 1.3901 .
C12 C21 1.4682 11
C12 C13 1.6402 11
C12 H12A 0.9600 .
C13 C13 0.2880 11
C13 C20 1.1535 11
C13 C20 1.3897 .
C13 C14 1.542(16) 1_556
C13 C12 1.6403 11
C13 C14 1.665(16) 11_556
C20 C12 0.5544 11
C20 C13 1.1535 11
C20 C21 1.3901 .
C20 C11 1.5187 11
C20 H20A 0.9601 .
C21 C11 0.5392 11
C21 C12 1.4682 11
C21 C9 1.909(16) 11
N1 H1A 0.9000 .
C14 C14 1.37(3) 11
C14 C13 1.542(16) 1_554
C14 C13 1.665(16) 11_554
O1W H1WA 0.8270 .
